data_2221387
loop_
_publ_author_name
'Odaba\,so\(glu, Mustafa'
'\"Ozkan, Hamdi'
'Y\?ild\?ir\?ir, Y\?ilmaz'
'B\"uy\"ukg\"ung\"or, Orhan'

_publ_section_title 2-Methyl-3-(5-methyl-2-thienyl)-5-phenylperhydropyrrolo[3,4-<i>d</i>]isoxazole-4,6-dione
_journal_coeditor_code HK2634
_journal_issue 4
_journal_name_full 'Acta Crystallographica Section E'
_journal_page_first o862
_journal_page_last o863
_journal_paper_doi 10.1107/S1600536809009209
_journal_volume 65
_journal_year 2009
_chemical_formula_iupac 'C17 H16 N2 O3 S'
_chemical_formula_moiety 'C17 H16 N2 O3 S'
_chemical_formula_sum 'C17 H16 N2 O3 S'
_chemical_formula_weight 328.38
_chemical_name_systematic
;2-Methyl-3-(5-methyl-2-thienyl)-5-phenylperhydropyrrolo[3,4-<i>d</i>]isoxazole-
4,6-dione
;
_space_group_IT_number 14
_symmetry_cell_setting monoclinic
_symmetry_space_group_name_Hall '-P 2ybc'
_symmetry_space_group_name_H-M 'P 1 21/c 1'
_atom_sites_solution_hydrogens geom
_atom_sites_solution_primary direct
_atom_sites_solution_secondary difmap
_audit_creation_method SHELXL-97
_cell_angle_alpha 90.00
_cell_angle_beta 128.654(3)
_cell_angle_gamma 90.00
_cell_formula_units_Z 4
_cell_length_a 12.6558(5)
_cell_length_b 8.5738(3)
_cell_length_c 19.3824(8)
_cell_measurement_reflns_used 19464
_cell_measurement_temperature 296
_cell_measurement_theta_max 28.03
_cell_measurement_theta_min 1.61
_cell_volume 1642.42(13)
_computing_cell_refinement 'X-AREA (Stoe & Cie, 2002)'
_computing_data_collection 'X-AREA (Stoe & Cie, 2002)'
_computing_data_reduction 'X-RED32 (Stoe & Cie, 2002)'
_computing_molecular_graphics 'ORTEP-3 for Windows (Farrugia, 1997)'
_computing_publication_material 'WinGX (Farrugia, 1999)'
_computing_structure_refinement 'SHELXL97 (Sheldrick, 2008)'
_computing_structure_solution 'SHELXS97 (Sheldrick, 2008)'
_diffrn_ambient_temperature 296
_diffrn_detector_area_resol_mean 6.67
_diffrn_measured_fraction_theta_full 1.000
_diffrn_measured_fraction_theta_max 1.000
_diffrn_measurement_device_type 'STOE IPDS 2'
_diffrn_measurement_method '\w-scan rotation method'
_diffrn_radiation_monochromator 'plane graphite'
_diffrn_radiation_type MoK\a
_diffrn_radiation_wavelength 0.71073
_diffrn_reflns_av_R_equivalents 0.0284
_diffrn_reflns_av_sigmaI/netI 0.0161
_diffrn_reflns_limit_h_max 15
_diffrn_reflns_limit_h_min -15
_diffrn_reflns_limit_k_max 10
_diffrn_reflns_limit_k_min -10
_diffrn_reflns_limit_l_max 24
_diffrn_reflns_limit_l_min -24
_diffrn_reflns_number 19464
_diffrn_reflns_theta_full 26.50
_diffrn_reflns_theta_max 26.50
_diffrn_reflns_theta_min 2.06
_diffrn_standards_decay_% 0.8
_diffrn_standards_number 0
_exptl_absorpt_coefficient_mu 0.213
_exptl_absorpt_correction_T_max 0.9458
_exptl_absorpt_correction_T_min 0.6852
_exptl_absorpt_correction_type integration
_exptl_absorpt_process_details '(X-RED32; Stoe & Cie, 2002)'
_exptl_crystal_colour colorless
_exptl_crystal_density_diffrn 1.328
_exptl_crystal_density_method 'not measured'
_exptl_crystal_description prism
_exptl_crystal_F_000 688
_exptl_crystal_size_max 0.73
_exptl_crystal_size_mid 0.52
_exptl_crystal_size_min 0.26
_refine_diff_density_max 0.187
_refine_diff_density_min -0.271
_refine_ls_extinction_method none
_refine_ls_goodness_of_fit_ref 1.053
_refine_ls_hydrogen_treatment mixed
_refine_ls_matrix_type full
_refine_ls_number_parameters 222
_refine_ls_number_reflns 3401
_refine_ls_number_restraints 0
_refine_ls_restrained_S_all 1.053
_refine_ls_R_factor_all 0.0461
_refine_ls_R_factor_gt 0.0369
_refine_ls_shift/su_max 0.001
_refine_ls_shift/su_mean 0.001
_refine_ls_structure_factor_coef Fsqd
_refine_ls_weighting_details 'calc w=1/[\s^2^(Fo^2^)+(0.0494P)^2^+0.2689P] where P=(Fo^2^+2Fc^2^)/3'
_refine_ls_weighting_scheme calc
_refine_ls_wR_factor_gt 0.0932
_refine_ls_wR_factor_ref 0.0981
_reflns_number_gt 2872
_reflns_number_total 3401
_reflns_threshold_expression I>2\s(I)
_cod_data_source_file hk2634.cif
_cod_data_source_block I
_cod_original_sg_symbol_H-M 'P 21/c'
_cod_database_code 2221387
_cod_database_fobs_code 2221387

loop_
_symmetry_equiv_pos_as_xyz
'x, y, z'
'-x, y+1/2, -z+1/2'
'-x, -y, -z'
'x, -y-1/2, z-1/2'

loop_
_atom_site_type_symbol
_atom_site_label
_atom_site_fract_x
_atom_site_fract_y
_atom_site_fract_z
_atom_site_U_iso_or_equiv
_atom_site_adp_type
_atom_site_calc_flag
_atom_site_refinement_flags
_atom_site_occupancy
_atom_site_disorder_assembly
_atom_site_disorder_group
S S1 0.31342(4) 0.24446(5) 0.79541(3) 0.06492(15) Uani d . 1 . .
O O1 0.18469(12) 0.56188(13) 0.50732(7) 0.0639(3) Uani d . 1 . .
O O2 0.42647(11) 0.86900(14) 0.75274(7) 0.0629(3) Uani d . 1 . .
O O3 0.28425(11) 0.60569(12) 0.76942(7) 0.0549(3) Uani d . 1 . .
N N1 0.30675(12) 0.74300(13) 0.61858(8) 0.0479(3) Uani d . 1 . .
N N2 0.14465(13) 0.58932(14) 0.68562(9) 0.0527(3) Uani d . 1 . .
C C1 0.29019(15) 0.87293(17) 0.56598(9) 0.0509(3) Uani d . 1 . .
C C2 0.2287(2) 1.0061(2) 0.56436(13) 0.0712(5) Uani d . 1 . .
H H2 0.1985 1.0126 0.5974 0.085 Uiso calc R 1 . .
C C3 0.2120(3) 1.1305(2) 0.51308(15) 0.0896(7) Uani d . 1 . .
H H3 0.1707 1.2213 0.5119 0.108 Uiso calc R 1 . .
C C4 0.2556(3) 1.1214(3) 0.46425(15) 0.0889(6) Uani d . 1 . .
H H4 0.2436 1.2055 0.4297 0.107 Uiso calc R 1 . .
C C5 0.3173(2) 0.9880(3) 0.46614(13) 0.0814(6) Uani d . 1 . .
H H5 0.3473 0.9821 0.4330 0.098 Uiso calc R 1 . .
C C6 0.33513(17) 0.8621(2) 0.51722(11) 0.0628(4) Uani d . 1 . .
H H6 0.3768 0.7715 0.5186 0.075 Uiso calc R 1 . .
C C7 0.25037(14) 0.59615(17) 0.58428(9) 0.0473(3) Uani d . 1 . .
C C8 0.28380(14) 0.49173(17) 0.65825(9) 0.0460(3) Uani d . 1 . .
H H18 0.3330(16) 0.4050(19) 0.6624(10) 0.053(4) Uiso d . 1 . .
C C9 0.36272(14) 0.59533(18) 0.74030(9) 0.0490(3) Uani d . 1 . .
H H20 0.4521(18) 0.5567(19) 0.7893(11) 0.061(5) Uiso d . 1 . .
C C10 0.37259(13) 0.75292(18) 0.70902(9) 0.0487(3) Uani d . 1 . .
C C11 0.15792(14) 0.44699(17) 0.64828(9) 0.0472(3) Uani d . 1 . .
H H19 0.0810(16) 0.4439(17) 0.5872(10) 0.049(4) Uiso d . 1 . .
C C12 0.05862(19) 0.5727(2) 0.71120(13) 0.0675(5) Uani d . 1 . .
H H12A 0.0615 0.6671 0.7390 0.101 Uiso calc R 1 . .
H H12B 0.0905 0.4873 0.7518 0.101 Uiso calc R 1 . .
H H12C -0.0328 0.5527 0.6596 0.101 Uiso calc R 1 . .
C C13 0.17079(14) 0.29515(17) 0.69109(9) 0.0490(3) Uani d . 1 . .
C C14 0.07838(16) 0.17956(19) 0.65756(11) 0.0585(4) Uani d . 1 . .
H H14 -0.0060 0.1843 0.6020 0.070 Uiso calc R 1 . .
C C15 0.12214(19) 0.0503(2) 0.71510(13) 0.0654(4) Uani d . 1 . .
H H15 0.0695 -0.0383 0.7005 0.079 Uiso calc R 1 . .
C C16 0.2461(2) 0.06732(18) 0.79239(11) 0.0611(4) Uani d . 1 . .
C C17 0.3246(3) -0.0399(2) 0.87043(13) 0.0863(6) Uani d . 1 . .
H H17A 0.3342 0.0069 0.9191 0.104 Uiso calc R 1 . .
H H17B 0.4125 -0.0580 0.8868 0.104 Uiso calc R 1 . .
H H17C 0.2774 -0.1372 0.8554 0.104 Uiso calc R 1 . .

loop_
_atom_site_aniso_label
_atom_site_aniso_U_11
_atom_site_aniso_U_22
_atom_site_aniso_U_33
_atom_site_aniso_U_12
_atom_site_aniso_U_13
_atom_site_aniso_U_23
S1 0.0661(3) 0.0518(2) 0.0513(2) -0.00077(18) 0.0242(2) 0.00449(17)
O1 0.0760(7) 0.0603(7) 0.0466(6) -0.0122(5) 0.0340(6) -0.0086(5)
O2 0.0621(6) 0.0689(7) 0.0590(6) -0.0249(5) 0.0385(5) -0.0200(5)
O3 0.0620(6) 0.0565(6) 0.0547(6) -0.0088(5) 0.0406(5) -0.0077(5)
N1 0.0488(6) 0.0494(6) 0.0469(6) -0.0058(5) 0.0306(5) -0.0050(5)
N2 0.0511(7) 0.0495(7) 0.0634(7) 0.0039(5) 0.0386(6) 0.0026(6)
C1 0.0514(8) 0.0511(8) 0.0498(8) -0.0087(6) 0.0314(7) -0.0057(6)
C2 0.0973(13) 0.0549(9) 0.0763(11) 0.0028(9) 0.0615(11) -0.0019(8)
C3 0.1285(19) 0.0525(10) 0.0891(14) 0.0070(11) 0.0685(14) 0.0019(10)
C4 0.1185(18) 0.0681(12) 0.0788(13) -0.0123(12) 0.0610(13) 0.0090(10)
C5 0.0878(13) 0.0980(15) 0.0694(11) -0.0068(12) 0.0544(11) 0.0105(11)
C6 0.0620(9) 0.0733(11) 0.0584(9) 0.0005(8) 0.0401(8) 0.0018(8)
C7 0.0444(7) 0.0486(7) 0.0483(7) -0.0017(6) 0.0286(6) -0.0046(6)
C8 0.0421(7) 0.0459(7) 0.0460(7) 0.0033(6) 0.0257(6) -0.0006(6)
C9 0.0412(7) 0.0571(8) 0.0433(7) 0.0011(6) 0.0237(6) -0.0017(6)
C10 0.0391(6) 0.0587(8) 0.0482(7) -0.0080(6) 0.0273(6) -0.0084(6)
C11 0.0422(7) 0.0481(7) 0.0449(7) 0.0011(6) 0.0242(6) 0.0014(6)
C12 0.0724(11) 0.0608(10) 0.0930(13) 0.0054(8) 0.0633(11) 0.0042(9)
C13 0.0488(7) 0.0464(7) 0.0502(8) 0.0001(6) 0.0301(6) -0.0006(6)
C14 0.0538(8) 0.0563(9) 0.0629(9) -0.0062(7) 0.0352(7) -0.0017(7)
C15 0.0780(11) 0.0516(9) 0.0828(12) -0.0090(8) 0.0581(10) -0.0012(8)
C16 0.0862(12) 0.0480(8) 0.0642(10) 0.0071(8) 0.0542(10) 0.0048(7)
C17 0.1304(19) 0.0610(11) 0.0754(12) 0.0163(11) 0.0682(13) 0.0158(9)

loop_
_atom_type_symbol
_atom_type_description
_atom_type_scat_dispersion_real
_atom_type_scat_dispersion_imag
_atom_type_scat_source
C C 0.0033 0.0016 'International Tables Vol C Tables 4.2.6.8 and 6.1.1.4'
H H 0.0000 0.0000 'International Tables Vol C Tables 4.2.6.8 and 6.1.1.4'
N N 0.0061 0.0033 'International Tables Vol C Tables 4.2.6.8 and 6.1.1.4'
O O 0.0106 0.0060 'International Tables Vol C Tables 4.2.6.8 and 6.1.1.4'
S S 0.1246 0.1234 'International Tables Vol C Tables 4.2.6.8 and 6.1.1.4'

loop_
_geom_angle_atom_site_label_1
_geom_angle_atom_site_label_2
_geom_angle_atom_site_label_3
_geom_angle_site_symmetry_1
_geom_angle_site_symmetry_3
_geom_angle
_geom_angle_publ_flag
C2 C1 C6 . . 120.81(16) ?
C2 C1 N1 . . 119.46(14) ?
C6 C1 N1 . . 119.72(14) ?
C1 C2 C3 . . 119.26(18) ?
C1 C2 H2 . . 120.4 ?
C3 C2 H2 . . 120.4 ?
C4 C3 C2 . . 120.6(2) ?
C4 C3 H3 . . 119.7 ?
C2 C3 H3 . . 119.7 ?
C3 C4 C5 . . 119.98(19) ?
C3 C4 H4 . . 120.0 ?
C5 C4 H4 . . 120.0 ?
C4 C5 C6 . . 120.29(19) ?
C4 C5 H5 . . 119.9 ?
C6 C5 H5 . . 119.9 ?
C1 C6 C5 . . 119.05(17) ?
C1 C6 H6 . . 120.5 ?
C5 C6 H6 . . 120.5 ?
O1 C7 N1 . . 124.20(14) ?
O1 C7 C8 . . 126.75(13) ?
N1 C7 C8 . . 109.05(11) ?
C7 C8 C9 . . 104.90(12) ?
C7 C8 C11 . . 112.15(11) ?
C9 C8 C11 . . 103.27(11) ?
C7 C8 H18 . . 109.1(10) ?
C9 C8 H18 . . 113.8(10) ?
C11 C8 H18 . . 113.2(10) ?
O3 C9 C10 . . 110.85(12) ?
O3 C9 C8 . . 106.60(11) ?
C10 C9 C8 . . 105.39(11) ?
O3 C9 H20 . . 108.0(10) ?
C10 C9 H20 . . 110.9(10) ?
C8 C9 H20 . . 115.0(10) ?
O2 C10 N1 . . 124.40(14) ?
O2 C10 C9 . . 127.31(13) ?
N1 C10 C9 . . 108.29(12) ?
N2 C11 C13 . . 116.88(12) ?
N2 C11 C8 . . 99.14(11) ?
C13 C11 C8 . . 113.83(12) ?
N2 C11 H19 . . 106.8(9) ?
C13 C11 H19 . . 109.7(9) ?
C8 C11 H19 . . 109.8(9) ?
N2 C12 H12A . . 109.5 ?
N2 C12 H12B . . 109.5 ?
H12A C12 H12B . . 109.5 ?
N2 C12 H12C . . 109.5 ?
H12A C12 H12C . . 109.5 ?
H12B C12 H12C . . 109.5 ?
C14 C13 C11 . . 127.58(14) ?
C14 C13 S1 . . 109.68(12) ?
C11 C13 S1 . . 122.73(11) ?
C13 C14 C15 . . 113.59(15) ?
C13 C14 H14 . . 123.2 ?
C15 C14 H14 . . 123.2 ?
C16 C15 C14 . . 113.85(15) ?
C16 C15 H15 . . 123.1 ?
C14 C15 H15 . . 123.1 ?
C15 C16 C17 . . 129.64(18) ?
C15 C16 S1 . . 110.06(12) ?
C17 C16 S1 . . 120.29(16) ?
C16 C17 H17A . . 109.5 ?
C16 C17 H17B . . 109.5 ?
H17A C17 H17B . . 109.5 ?
C16 C17 H17C . . 109.5 ?
H17A C17 H17C . . 109.5 ?
H17B C17 H17C . . 109.5 ?
C7 N1 C10 . . 112.34(12) ?
C7 N1 C1 . . 123.94(12) ?
C10 N1 C1 . . 123.56(12) ?
C12 N2 C11 . . 114.98(12) ?
C12 N2 O3 . . 105.60(12) ?
C11 N2 O3 . . 101.08(10) ?
C9 O3 N2 . . 102.11(10) ?
C16 S1 C13 . . 92.81(8) ?

loop_
_geom_bond_atom_site_label_1
_geom_bond_atom_site_label_2
_geom_bond_site_symmetry_2
_geom_bond_distance
_geom_bond_publ_flag
C1 C2 . 1.371(2) ?
C1 C6 . 1.377(2) ?
C1 N1 . 1.4345(18) ?
C2 C3 . 1.381(3) ?
C2 H2 . 0.9300 ?
C3 C4 . 1.363(3) ?
C3 H3 . 0.9300 ?
C4 C5 . 1.372(3) ?
C4 H4 . 0.9300 ?
C5 C6 . 1.385(3) ?
C5 H5 . 0.9300 ?
C6 H6 . 0.9300 ?
C7 O1 . 1.2056(17) ?
C7 N1 . 1.3942(18) ?
C7 C8 . 1.509(2) ?
C8 C9 . 1.5269(19) ?
C8 C11 . 1.529(2) ?
C8 H18 . 0.941(16) ?
C9 O3 . 1.4188(18) ?
C9 C10 . 1.518(2) ?
C9 H20 . 0.974(17) ?
C10 O2 . 1.2049(18) ?
C10 N1 . 1.3963(18) ?
C11 N2 . 1.4809(19) ?
C11 C13 . 1.497(2) ?
C11 H19 . 0.954(15) ?
C12 N2 . 1.458(2) ?
C12 H12A . 0.9600 ?
C12 H12B . 0.9600 ?
C12 H12C . 0.9600 ?
C13 C14 . 1.350(2) ?
C13 S1 . 1.7252(15) ?
C14 C15 . 1.417(2) ?
C14 H14 . 0.9300 ?
C15 C16 . 1.338(3) ?
C15 H15 . 0.9300 ?
C16 C17 . 1.497(2) ?
C16 S1 . 1.7243(17) ?
C17 H17A . 0.9600 ?
C17 H17B . 0.9600 ?
C17 H17C . 0.9600 ?
N2 O3 . 1.4813(16) ?

loop_
_geom_hbond_atom_site_label_D
_geom_hbond_atom_site_label_H
_geom_hbond_atom_site_label_A
_geom_hbond_site_symmetry_A
_geom_hbond_distance_DH
_geom_hbond_distance_HA
_geom_hbond_distance_DA
_geom_hbond_angle_DHA
C8 H18 O2 2_646 0.94(2) 2.41(2) 3.103(2) 130.0
C2 H2 Cg1 1_545 0.93 2.99 3.83(2) 152.0(2)

loop_
_geom_torsion_atom_site_label_1
_geom_torsion_atom_site_label_2
_geom_torsion_atom_site_label_3
_geom_torsion_atom_site_label_4
_geom_torsion_site_symmetry_1
_geom_torsion_site_symmetry_2
_geom_torsion_site_symmetry_3
_geom_torsion_site_symmetry_4
_geom_torsion
_geom_torsion_publ_flag
C6 C1 C2 C3 . . . . 0.0(3) ?
N1 C1 C2 C3 . . . . -179.52(17) ?
C1 C2 C3 C4 . . . . 0.2(3) ?
C2 C3 C4 C5 . . . . -0.3(4) ?
C3 C4 C5 C6 . . . . 0.3(3) ?
C2 C1 C6 C5 . . . . 0.0(3) ?
N1 C1 C6 C5 . . . . 179.42(15) ?
C4 C5 C6 C1 . . . . -0.1(3) ?
O1 C7 C8 C9 . . . . -177.41(15) ?
N1 C7 C8 C9 . . . . 1.90(15) ?
O1 C7 C8 C11 . . . . -66.0(2) ?
N1 C7 C8 C11 . . . . 113.29(13) ?
C7 C8 C9 O3 . . . . 116.74(12) ?
C11 C8 C9 O3 . . . . -0.88(14) ?
C7 C8 C9 C10 . . . . -1.12(14) ?
C11 C8 C9 C10 . . . . -118.74(12) ?
O3 C9 C10 O2 . . . . 64.68(19) ?
C8 C9 C10 O2 . . . . 179.63(14) ?
O3 C9 C10 N1 . . . . -114.96(12) ?
C8 C9 C10 N1 . . . . 0.00(15) ?
C7 C8 C11 N2 . . . . -81.54(13) ?
C9 C8 C11 N2 . . . . 30.87(13) ?
C7 C8 C11 C13 . . . . 153.59(12) ?
C9 C8 C11 C13 . . . . -93.99(14) ?
N2 C11 C13 C14 . . . . 109.49(18) ?
C8 C11 C13 C14 . . . . -135.77(16) ?
N2 C11 C13 S1 . . . . -70.16(16) ?
C8 C11 C13 S1 . . . . 44.58(17) ?
C11 C13 C14 C15 . . . . 179.92(15) ?
S1 C13 C14 C15 . . . . -0.39(18) ?
C13 C14 C15 C16 . . . . 0.8(2) ?
C14 C15 C16 C17 . . . . 177.85(17) ?
C14 C15 C16 S1 . . . . -0.8(2) ?
O1 C7 N1 C10 . . . . 177.30(14) ?
C8 C7 N1 C10 . . . . -2.03(16) ?
O1 C7 N1 C1 . . . . 1.9(2) ?
C8 C7 N1 C1 . . . . -177.45(12) ?
O2 C10 N1 C7 . . . . -178.38(14) ?
C9 C10 N1 C7 . . . . 1.26(15) ?
O2 C10 N1 C1 . . . . -2.9(2) ?
C9 C10 N1 C1 . . . . 176.71(12) ?
C2 C1 N1 C7 . . . . 119.20(17) ?
C6 C1 N1 C7 . . . . -60.3(2) ?
C2 C1 N1 C10 . . . . -55.7(2) ?
C6 C1 N1 C10 . . . . 124.80(16) ?
C13 C11 N2 C12 . . . . -40.09(18) ?
C8 C11 N2 C12 . . . . -162.79(13) ?
C13 C11 N2 O3 . . . . 73.09(14) ?
C8 C11 N2 O3 . . . . -49.61(12) ?
C10 C9 O3 N2 . . . . 84.42(12) ?
C8 C9 O3 N2 . . . . -29.78(13) ?
C12 N2 O3 C9 . . . . 170.81(12) ?
C11 N2 O3 C9 . . . . 50.71(12) ?
C15 C16 S1 C13 . . . . 0.48(14) ?
C17 C16 S1 C13 . . . . -178.30(15) ?
C14 C13 S1 C16 . . . . -0.04(13) ?
C11 C13 S1 C16 . . . . 179.67(13) ?
